data_1549898
loop_
_publ_author_name
'Grace, P. Selvarathy'
'Nirmalram, Jeyaraman Selvaraj'
'Nayagam, B. Ravindran Durai'
'Schollmeyer, Dieter'

_publ_section_title
;
 1,1'-[(2,3,5,6-Tetramethyl-1,4-phenylene)bis(methylene)]dipiperidine
;
_journal_coeditor_code BV4021
_journal_issue 9
_journal_name_full IUCrData
_journal_page_first x181237
_journal_paper_doi 10.1107/S2414314618012373
_journal_volume 3
_journal_year 2018
_chemical_formula_iupac 'C22 H36 N2'
_chemical_formula_moiety 'C22 H36 N2'
_chemical_formula_sum 'C22 H36 N2'
_chemical_formula_weight 328.53
_chemical_name_systematic
;
1,1'-[(2,3,5,6-Tetramethyl-1,4-phenylene)bis(methylene)]dipiperidine
;
_space_group_crystal_system monoclinic
_space_group_IT_number 14
_space_group_name_Hall '-P 2yn'
_space_group_name_H-M_alt 'P 1 21/n 1'
_symmetry_space_group_name_Hall '-P 2yn'
_symmetry_space_group_name_H-M 'P 1 21/n 1'
_atom_sites_solution_hydrogens difmap
_audit_creation_method SHELXL-2018/3
_cell_angle_alpha 90
_cell_angle_beta 105.860(2)
_cell_angle_gamma 90
_cell_formula_units_Z 2
_cell_length_a 5.6271(4)
_cell_length_b 21.1764(14)
_cell_length_c 8.2787(5)
_cell_measurement_reflns_used 1751
_cell_measurement_temperature 173(2)
_cell_measurement_theta_max 27.7
_cell_measurement_theta_min 2.7
_cell_volume 948.95(11)
_computing_cell_refinement
;
SAINT (Bruker, 2004)
;
_computing_data_collection
;
APEX2 (Bruker, 2004)
;
_computing_data_reduction
;
SAINT (Bruker, 2004)
;
_computing_publication_material
;
SHELXL2018 (Sheldrick, 2015)
;
_computing_structure_refinement
;
SHELXL2018 (Sheldrick, 2015)
;
_computing_structure_solution
;
SIR2004 (Burla <i>et al.</i>,  2005)
;
_diffrn_ambient_temperature 173(2)
_diffrn_measured_fraction_theta_full 1.000
_diffrn_measured_fraction_theta_max 0.999
_diffrn_measurement_device '\k-geometry diffractometer'
_diffrn_measurement_device_type 'Bruker SMART APEXII'
_diffrn_measurement_method 'CCD scan'
_diffrn_radiation_monochromator graphite
_diffrn_radiation_type MoK\a
_diffrn_radiation_wavelength 0.71073
_diffrn_reflns_av_R_equivalents 0.0273
_diffrn_reflns_limit_h_max 6
_diffrn_reflns_limit_h_min -7
_diffrn_reflns_limit_k_max 16
_diffrn_reflns_limit_k_min -27
_diffrn_reflns_limit_l_max 10
_diffrn_reflns_limit_l_min -9
_diffrn_reflns_number 6578
_diffrn_reflns_theta_full 25.242
_diffrn_reflns_theta_max 27.740
_diffrn_reflns_theta_min 1.923
_exptl_absorpt_coefficient_mu 0.066
_exptl_absorpt_correction_type none
_exptl_crystal_colour colourless
_exptl_crystal_density_diffrn 1.150
_exptl_crystal_description block
_exptl_crystal_F_000 364
_exptl_crystal_size_max 0.450
_exptl_crystal_size_mid 0.170
_exptl_crystal_size_min 0.150
_refine_diff_density_max 0.279
_refine_diff_density_min -0.164
_refine_ls_extinction_method none
_refine_ls_goodness_of_fit_ref 1.027
_refine_ls_hydrogen_treatment refall
_refine_ls_matrix_type full
_refine_ls_number_parameters 172
_refine_ls_number_reflns 2237
_refine_ls_number_restraints 0
_refine_ls_restrained_S_all 1.027
_refine_ls_R_factor_all 0.0590
_refine_ls_R_factor_gt 0.0448
_refine_ls_shift/su_max 0.000
_refine_ls_shift/su_mean 0.000
_refine_ls_structure_factor_coef Fsqd
_refine_ls_weighting_details 'w=1/[\s^2^(Fo^2^)+(0.0555P)^2^+0.2324P] where P=(Fo^2^+2Fc^2^)/3'
_refine_ls_weighting_scheme calc
_refine_ls_wR_factor_gt 0.1084
_refine_ls_wR_factor_ref 0.1180
_reflns_number_gt 1779
_reflns_number_total 2237
_reflns_threshold_expression 'I > 2\s(I)'
_cod_data_source_file bv4021sup1.cif
_cod_data_source_block I
_cod_database_code 1549898
_shelx_space_group_comment
;
The symmetry employed for this shelxl refinement is uniquely defined
by the following loop, which should always be used as a source of
symmetry information in preference to the above space-group names.
They are only intended as comments.
;
_shelx_estimated_absorpt_t_min 0.971
_shelx_estimated_absorpt_t_max 0.990

loop_
_space_group_symop_operation_xyz
'x, y, z'
'-x+1/2, y+1/2, -z+1/2'
'-x, -y, -z'
'x-1/2, -y-1/2, z-1/2'

loop_
_atom_site_type_symbol
_atom_site_label
_atom_site_fract_x
_atom_site_fract_y
_atom_site_fract_z
_atom_site_U_iso_or_equiv
_atom_site_adp_type
_atom_site_calc_flag
_atom_site_occupancy
N N1 0.48878(19) 0.63789(5) 0.20943(13) 0.0239(3) Uani d 1
C C2 0.4075(2) 0.59637(6) 0.06304(16) 0.0268(3) Uani d 1
H H2A 0.221(3) 0.6020(6) 0.0122(18) 0.029(3) Uiso d 1
H H2B 0.434(3) 0.5516(7) 0.1021(18) 0.029(3) Uiso d 1
C C3 0.5439(3) 0.61062(6) -0.06807(17) 0.0305(3) Uani d 1
H H3A 0.487(3) 0.5819(8) -0.166(2) 0.039(3) Uiso d 1
H H3B 0.725(3) 0.6027(7) -0.018(2) 0.039(3) Uiso d 1
C C4 0.5071(3) 0.67927(7) -0.12320(19) 0.0363(3) Uani d 1
H H4A 0.331(3) 0.6873(8) -0.179(2) 0.048(3) Uiso d 1
H H4B 0.605(3) 0.6902(8) -0.201(2) 0.048(3) Uiso d 1
C C5 0.5808(3) 0.72219(7) 0.0303(2) 0.0380(4) Uani d 1
H H5A 0.765(3) 0.7182(8) 0.083(2) 0.047(3) Uiso d 1
H H5B 0.549(3) 0.7677(9) -0.003(2) 0.047(3) Uiso d 1
C C6 0.4436(3) 0.70403(6) 0.15832(18) 0.0320(3) Uani d 1
H H6A 0.497(3) 0.7317(7) 0.262(2) 0.037(3) Uiso d 1
H H6B 0.258(3) 0.7116(7) 0.1108(19) 0.037(3) Uiso d 1
C C7 0.3611(2) 0.62262(6) 0.33824(16) 0.0267(3) Uani d 1
H H7A 0.178(3) 0.6271(6) 0.2908(18) 0.028(2) Uiso d 1
H H7B 0.407(3) 0.6563(7) 0.4244(18) 0.028(2) Uiso d 1
C C8 0.4317(2) 0.55846(6) 0.41941(15) 0.0227(3) Uani d 1
C C9 0.2674(2) 0.50691(6) 0.38251(14) 0.0232(3) Uani d 1
C C10 0.0179(3) 0.51192(7) 0.25473(18) 0.0312(3) Uani d 1
H H10A 0.015(4) 0.4889(11) 0.152(3) 0.088(4) Uiso d 1
H H10B -0.024(4) 0.5535(12) 0.220(3) 0.088(4) Uiso d 1
H H10C -0.114(5) 0.4943(10) 0.296(3) 0.088(4) Uiso d 1
C C11 0.6640(2) 0.55124(6) 0.53631(15) 0.0231(3) Uani d 1
C C12 0.8452(3) 0.60566(7) 0.57599(18) 0.0307(3) Uani d 1
H H12A 0.882(3) 0.6199(8) 0.695(2) 0.056(3) Uiso d 1
H H12B 0.791(4) 0.6411(9) 0.508(2) 0.056(3) Uiso d 1
H H12C 1.002(4) 0.5941(9) 0.561(2) 0.056(3) Uiso d 1

loop_
_atom_site_aniso_label
_atom_site_aniso_U_11
_atom_site_aniso_U_22
_atom_site_aniso_U_33
_atom_site_aniso_U_12
_atom_site_aniso_U_13
_atom_site_aniso_U_23
N1 0.0289(5) 0.0205(5) 0.0239(5) 0.0011(4) 0.0102(4) 0.0009(4)
C2 0.0328(7) 0.0242(6) 0.0244(6) -0.0008(5) 0.0095(5) 0.0001(5)
C3 0.0380(7) 0.0309(7) 0.0255(7) 0.0034(6) 0.0136(6) 0.0014(5)
C4 0.0427(8) 0.0372(8) 0.0339(8) 0.0082(6) 0.0187(7) 0.0127(6)
C5 0.0491(9) 0.0247(7) 0.0477(9) 0.0014(6) 0.0256(7) 0.0074(6)
C6 0.0409(8) 0.0208(6) 0.0375(8) 0.0032(5) 0.0164(6) 0.0021(5)
C7 0.0316(7) 0.0248(6) 0.0269(7) 0.0036(5) 0.0134(5) 0.0009(5)
C8 0.0275(6) 0.0243(6) 0.0194(6) 0.0005(5) 0.0117(5) -0.0014(4)
C9 0.0255(6) 0.0283(6) 0.0180(6) 0.0004(5) 0.0098(5) -0.0016(5)
C10 0.0286(7) 0.0359(7) 0.0274(7) -0.0018(5) 0.0049(5) 0.0015(6)
C11 0.0282(6) 0.0249(6) 0.0194(6) -0.0024(5) 0.0117(5) -0.0036(4)
C12 0.0337(7) 0.0290(7) 0.0294(7) -0.0073(5) 0.0085(6) -0.0030(5)

loop_
_atom_type_symbol
_atom_type_description
_atom_type_scat_dispersion_real
_atom_type_scat_dispersion_imag
_atom_type_scat_source
C C 0.0033 0.0016 'International Tables Vol C Tables 4.2.6.8 and 6.1.1.4'
H H 0.0000 0.0000 'International Tables Vol C Tables 4.2.6.8 and 6.1.1.4'
N N 0.0061 0.0033 'International Tables Vol C Tables 4.2.6.8 and 6.1.1.4'

loop_
_geom_angle_atom_site_label_1
_geom_angle_atom_site_label_2
_geom_angle_atom_site_label_3
_geom_angle_site_symmetry_1
_geom_angle
C6 N1 C2 . 110.14(10)
C6 N1 C7 . 109.74(10)
C2 N1 C7 . 111.27(10)
N1 C2 C3 . 111.53(11)
N1 C2 H2A . 108.8(8)
C3 C2 H2A . 110.1(8)
N1 C2 H2B . 108.5(8)
C3 C2 H2B . 111.0(8)
H2A C2 H2B . 106.7(11)
C2 C3 C4 . 110.49(11)
C2 C3 H3A . 110.2(9)
C4 C3 H3A . 110.8(9)
C2 C3 H3B . 109.0(9)
C4 C3 H3B . 108.9(9)
H3A C3 H3B . 107.5(13)
C3 C4 C5 . 109.63(12)
C3 C4 H4A . 109.9(10)
C5 C4 H4A . 107.2(10)
C3 C4 H4B . 111.5(10)
C5 C4 H4B . 109.5(10)
H4A C4 H4B . 109.0(14)
C6 C5 C4 . 110.83(12)
C6 C5 H5A . 109.3(9)
C4 C5 H5A . 109.0(9)
C6 C5 H5B . 110.2(10)
C4 C5 H5B . 111.0(10)
H5A C5 H5B . 106.5(13)
N1 C6 C5 . 111.19(11)
N1 C6 H6A . 108.6(9)
C5 C6 H6A . 110.8(9)
N1 C6 H6B . 109.9(9)
C5 C6 H6B . 110.6(9)
H6A C6 H6B . 105.6(12)
N1 C7 C8 . 113.30(10)
N1 C7 H7A . 110.4(8)
C8 C7 H7A . 112.0(8)
N1 C7 H7B . 106.3(8)
C8 C7 H7B . 109.8(8)
H7A C7 H7B . 104.5(11)
C11 C8 C9 . 119.77(11)
C11 C8 C7 . 118.88(11)
C9 C8 C7 . 121.33(11)
C11 C9 C8 3_666 119.79(11)
C11 C9 C10 3_666 118.48(11)
C8 C9 C10 . 121.73(11)
C9 C10 H10A . 111.6(14)
C9 C10 H10B . 112.8(15)
H10A C10 H10B . 104.8(19)
C9 C10 H10C . 112.3(14)
H10A C10 H10C . 106.1(19)
H10B C10 H10C . 108.6(19)
C9 C11 C8 3_666 120.44(11)
C9 C11 C12 3_666 118.84(11)
C8 C11 C12 . 120.72(11)
C11 C12 H12A . 113.1(10)
C11 C12 H12B . 113.0(12)
H12A C12 H12B . 107.0(15)
C11 C12 H12C . 111.5(11)
H12A C12 H12C . 104.8(15)
H12B C12 H12C . 106.8(16)

loop_
_geom_bond_atom_site_label_1
_geom_bond_atom_site_label_2
_geom_bond_site_symmetry_2
_geom_bond_distance
N1 C6 . 1.4652(16)
N1 C2 . 1.4655(16)
N1 C7 . 1.4753(16)
C2 C3 . 1.5207(18)
C2 H2A . 1.026(15)
C2 H2B . 1.000(14)
C3 C4 . 1.5209(19)
C3 H3A . 0.991(17)
C3 H3B . 1.003(17)
C4 C5 . 1.525(2)
C4 H4A . 0.987(18)
C4 H4B . 0.984(18)
C5 C6 . 1.521(2)
C5 H5A . 1.013(18)
C5 H5B . 1.003(18)
C6 H6A . 1.017(16)
C6 H6B . 1.024(16)
C7 C8 . 1.5198(17)
C7 H7A . 1.003(15)
C7 H7B . 0.991(15)
C8 C11 . 1.4060(17)
C8 C9 . 1.4090(17)
C9 C11 3_666 1.4055(17)
C9 C10 . 1.5131(18)
C10 H10A . 0.98(2)
C10 H10B . 0.94(2)
C10 H10C . 0.97(2)
C11 C12 . 1.5143(17)
C12 H12A . 0.996(19)
C12 H12B . 0.94(2)
C12 H12C . 0.957(19)

loop_
_geom_hbond_atom_site_label_D
_geom_hbond_atom_site_label_H
_geom_hbond_atom_site_label_A
_geom_hbond_distance_DH
_geom_hbond_distance_HA
_geom_hbond_distance_DA
_geom_hbond_angle_DHA
_geom_hbond_publ_flag
C12 H12B N1 0.94(2) 2.59(2) 3.2204(18) 124.8(14) yes

loop_
_geom_torsion_atom_site_label_1
_geom_torsion_atom_site_label_2
_geom_torsion_atom_site_label_3
_geom_torsion_atom_site_label_4
_geom_torsion_site_symmetry_4
_geom_torsion
C6 N1 C2 C3 . 59.72(14)
C7 N1 C2 C3 . -178.35(10)
N1 C2 C3 C4 . -57.54(15)
C2 C3 C4 C5 . 53.97(16)
C3 C4 C5 C6 . -54.05(17)
C2 N1 C6 C5 . -59.38(15)
C7 N1 C6 C5 . 177.78(12)
C4 C5 C6 N1 . 57.25(16)
C6 N1 C7 C8 . -170.47(11)
C2 N1 C7 C8 . 67.37(14)
N1 C7 C8 C11 . 74.54(14)
N1 C7 C8 C9 . -106.87(13)
C11 C8 C9 C11 3_666 0.46(18)
C7 C8 C9 C11 3_666 -178.11(10)
C11 C8 C9 C10 . -178.56(11)
C7 C8 C9 C10 . 2.87(18)
C9 C8 C11 C9 3_666 -0.46(18)
C7 C8 C11 C9 3_666 178.14(10)
C9 C8 C11 C12 . 179.05(11)
C7 C8 C11 C12 . -2.34(17)

_cod_database_fobs_code 1549898
